data_7240354
loop_
_publ_author_name
'Fritzsche, Ana-Maria'
'Scholz, Sebastian'
'Krasowska, Ma\/lgorzata'
'Bhattacharyya, Kalishankar'
'Toma, Ana Maria'
'Silvestru, Cristian'
'Korb, Marcus'
'R\"uffer, Tobias'
'Lang, Heinrich'
'Auer, Alexander A.'
'Mehring, Michael'

_publ_section_title
;
 Evaluation of bismuth-based dispersion energy donors - synthesis,
 structure and theoretical study of 2-biphenylbismuth(iii) derivatives.
;
_journal_issue 18
_journal_name_full 'Physical chemistry chemical physics : PCCP'
_journal_page_first 10189
_journal_page_last 10211
_journal_paper_doi 10.1039/c9cp06924k
_journal_volume 22
_journal_year 2020
_chemical_formula_moiety 'C12 H9 Bi Br2'
_chemical_formula_sum 'C12 H9 Bi Br2'
_chemical_formula_weight 521.99
_space_group_crystal_system monoclinic
_space_group_IT_number 14
_space_group_name_Hall '-P 2ybc'
_space_group_name_H-M_alt 'P 1 21/c 1'
_atom_sites_solution_hydrogens geom
_audit_creation_method SHELXL-2018/3
_audit_update_record
;
2020-03-16 deposited with the CCDC.	2020-04-20 downloaded from the CCDC.
;
_cell_angle_alpha 90
_cell_angle_beta 94.936(6)
_cell_angle_gamma 90
_cell_formula_units_Z 4
_cell_length_a 7.5467(5)
_cell_length_b 9.2977(5)
_cell_length_c 18.6372(12)
_cell_measurement_reflns_used 2461
_cell_measurement_temperature 293(7)
_cell_measurement_theta_max 27.6550
_cell_measurement_theta_min 3.3160
_cell_volume 1302.87(14)
_computing_cell_refinement 'CrysAlisPro 1.171.38.41l (Rigaku OD, 2015)'
_computing_data_collection 'CrysAlisPro 1.171.38.41l (Rigaku OD, 2015)'
_computing_data_reduction 'CrysAlisPro 1.171.38.41l (Rigaku OD, 2015)'
_computing_structure_refinement 'SHELXL-2018/3 (Sheldrick, 2018)'
_computing_structure_solution 'SHELXS-2013 (Sheldrick, 2013)'
_diffrn_ambient_temperature 293(7)
_diffrn_measured_fraction_theta_full 0.997
_diffrn_measured_fraction_theta_max 0.997
_diffrn_measurement_device 'four-circle diffractometer'
_diffrn_measurement_device_type 'Xcalibur, Sapphire3, Gemini'
_diffrn_measurement_method '\w scans'
_diffrn_radiation_monochromator graphite
_diffrn_radiation_type MoK\a
_diffrn_radiation_wavelength 0.71073
_diffrn_reflns_av_R_equivalents 0.0597
_diffrn_reflns_av_unetI/netI 0.0530
_diffrn_reflns_Laue_measured_fraction_full 0.997
_diffrn_reflns_Laue_measured_fraction_max 0.997
_diffrn_reflns_limit_h_max 9
_diffrn_reflns_limit_h_min -9
_diffrn_reflns_limit_k_max 11
_diffrn_reflns_limit_k_min -10
_diffrn_reflns_limit_l_max 22
_diffrn_reflns_limit_l_min -22
_diffrn_reflns_number 8056
_diffrn_reflns_point_group_measured_fraction_full 0.997
_diffrn_reflns_point_group_measured_fraction_max 0.997
_diffrn_reflns_theta_full 25.240
_diffrn_reflns_theta_max 25.240
_diffrn_reflns_theta_min 3.337
_diffrn_source 'fine-focus sealed X-ray tube'
_exptl_absorpt_coefficient_mu 19.632
_exptl_absorpt_correction_T_max 1.00000
_exptl_absorpt_correction_T_min 0.29748
_exptl_absorpt_correction_type multi-scan
_exptl_absorpt_process_details
;
CrysAlisPro 1.171.38.41l (Rigaku Oxford Diffraction, 2015)
Empirical absorption correction using spherical harmonics,
 implemented in SCALE3 ABSPACK scaling algorithm.
;
_exptl_crystal_colour colorless
_exptl_crystal_density_diffrn 2.661
_exptl_crystal_description block
_exptl_crystal_F_000 936
_exptl_crystal_size_max 0.4
_exptl_crystal_size_mid 0.4
_exptl_crystal_size_min 0.4
_refine_diff_density_max 1.490
_refine_diff_density_min -1.090
_refine_diff_density_rms 0.205
_refine_ls_extinction_coef 0.0027(2)
_refine_ls_extinction_expression Fc^*^=kFc[1+0.001xFc^2^\l^3^/sin(2\q)]^-1/4^
_refine_ls_extinction_method 'SHELXL-2018/3 (Sheldrick 2018)'
_refine_ls_goodness_of_fit_ref 1.076
_refine_ls_hydrogen_treatment constr
_refine_ls_matrix_type full
_refine_ls_number_parameters 192
_refine_ls_number_reflns 2349
_refine_ls_number_restraints 194
_refine_ls_restrained_S_all 1.036
_refine_ls_R_factor_all 0.0536
_refine_ls_R_factor_gt 0.0390
_refine_ls_shift/su_max 0.000
_refine_ls_shift/su_mean 0.000
_refine_ls_structure_factor_coef Fsqd
_refine_ls_weighting_details 'w=1/[\s^2^(Fo^2^)+(0.0453P)^2^+0.9693P] where P=(Fo^2^+2Fc^2^)/3'
_refine_ls_weighting_scheme calc
_refine_ls_wR_factor_gt 0.0936
_refine_ls_wR_factor_ref 0.1030
_reflns_Friedel_coverage 0.000
_reflns_number_gt 1878
_reflns_number_total 2349
_reflns_threshold_expression 'I > 2\s(I)'
_cod_data_source_file c9cp06924k2.cif
_cod_data_source_block AP379-2
_cod_depositor_comments 'Adding full bibliography for 7240350--7240358.cif.'
_cod_original_sg_symbol_H-M 'P 21/c'
_cod_database_code 7240354
_shelx_shelxl_version_number 2018/3
_shelx_space_group_comment
;
The symmetry employed for this shelxl refinement is uniquely defined
by the following loop, which should always be used as a source of
symmetry information in preference to the above space-group names.
They are only intended as comments.
;

loop_
_space_group_symop_operation_xyz
'x, y, z'
'-x, y+1/2, -z+1/2'
'-x, -y, -z'
'x, -y-1/2, z-1/2'

loop_
_atom_site_label
_atom_site_type_symbol
_atom_site_fract_x
_atom_site_fract_y
_atom_site_fract_z
_atom_site_U_iso_or_equiv
_atom_site_adp_type
_atom_site_occupancy
_atom_site_site_symmetry_order
_atom_site_calc_flag
_atom_site_refinement_flags_posn
_atom_site_refinement_flags_adp
_atom_site_refinement_flags_occupancy
_atom_site_disorder_assembly
_atom_site_disorder_group
C1 C 0.150(3) 0.113(2) 0.1945(9) 0.035(4) Uani 0.59(3) 1 d G . P A 1
C2 C 0.301(3) 0.035(2) 0.2180(9) 0.040(4) Uani 0.59(3) 1 d G . P A 1
H2 H 0.340685 0.034411 0.266663 0.048 Uiso 0.59(3) 1 calc R U P A 1
C3 C 0.392(2) -0.041(2) 0.1689(11) 0.050(5) Uani 0.59(3) 1 d G . P A 1
H3 H 0.493509 -0.093231 0.184582 0.060 Uiso 0.59(3) 1 calc R U P A 1
C4 C 0.333(2) -0.040(2) 0.0962(10) 0.050(5) Uani 0.59(3) 1 d G . P A 1
H4 H 0.394032 -0.090815 0.063287 0.060 Uiso 0.59(3) 1 calc R U P A 1
C5 C 0.182(2) 0.038(2) 0.0727(9) 0.055(5) Uani 0.59(3) 1 d G . P A 1
H5 H 0.141729 0.039244 0.024073 0.066 Uiso 0.59(3) 1 calc R U P A 1
C6 C 0.090(3) 0.115(2) 0.1219(9) 0.038(3) Uani 0.59(3) 1 d G . P A 1
Br1 Br 0.17314(13) 0.48987(11) 0.18928(5) 0.0434(3) Uani 1 1 d . . . B 1
C7 C -0.075(2) 0.192(2) 0.0968(9) 0.037(3) Uani 0.59(3) 1 d G . P A 1
C8 C -0.076(3) 0.2882(19) 0.0396(8) 0.039(4) Uani 0.59(3) 1 d G . P A 1
H8 H 0.026951 0.301749 0.016067 0.047 Uiso 0.59(3) 1 calc R U P A 1
C9 C -0.230(3) 0.3638(17) 0.0174(7) 0.051(5) Uani 0.59(3) 1 d G . P A 1
H9 H -0.230094 0.427867 -0.020884 0.061 Uiso 0.59(3) 1 calc R U P A 1
C10 C -0.383(2) 0.3435(18) 0.0526(10) 0.054(5) Uani 0.59(3) 1 d G . P A 1
H10 H -0.485877 0.394046 0.037754 0.065 Uiso 0.59(3) 1 calc R U P A 1
C11 C -0.382(2) 0.248(2) 0.1098(11) 0.051(5) Uani 0.59(3) 1 d G . P A 1
H11 H -0.484617 0.234109 0.133344 0.062 Uiso 0.59(3) 1 calc R U P A 1
C12 C -0.228(2) 0.172(2) 0.1320(10) 0.041(4) Uani 0.59(3) 1 d G . P A 1
H12 H -0.227573 0.107989 0.170296 0.050 Uiso 0.59(3) 1 calc R U P A 1
Bi1 Bi -0.00648(5) 0.24055(4) 0.26890(2) 0.03596(19) Uani 1 1 d . . . . .
C107 C -0.048(3) 0.165(3) 0.0936(14) 0.038(5) Uani 0.41(3) 1 d G . P A 2
C108 C -0.010(3) 0.265(3) 0.0413(13) 0.043(6) Uani 0.41(3) 1 d G . P A 2
H108 H 0.103669 0.270408 0.026140 0.052 Uiso 0.41(3) 1 calc R U P A 2
C109 C -0.143(4) 0.355(2) 0.0117(12) 0.053(7) Uani 0.41(3) 1 d G . P A 2
H109 H -0.118492 0.422109 -0.023259 0.064 Uiso 0.41(3) 1 calc R U P A 2
C110 C -0.314(4) 0.347(3) 0.0344(14) 0.055(7) Uani 0.41(3) 1 d G . P A 2
H110 H -0.402897 0.407634 0.014573 0.066 Uiso 0.41(3) 1 calc R U P A 2
C111 C -0.351(3) 0.247(3) 0.0866(17) 0.051(7) Uani 0.41(3) 1 d G . P A 2
H111 H -0.465142 0.241458 0.101804 0.061 Uiso 0.41(3) 1 calc R U P A 2
C112 C -0.218(4) 0.156(3) 0.1162(16) 0.041(4) Uani 0.41(3) 1 d G . P A 2
H112 H -0.242983 0.089756 0.151205 0.050 Uiso 0.41(3) 1 calc R U P A 2
Br2 Br 0.22976(18) 0.23597(13) 0.37971(6) 0.0608(4) Uani 1 1 d . . . C 2
C106 C 0.105(3) 0.081(3) 0.1307(12) 0.034(4) Uani 0.41(3) 1 d G . P A 2
C105 C 0.204(3) -0.007(3) 0.0891(10) 0.040(6) Uani 0.41(3) 1 d G . P A 2
H105 H 0.173054 -0.016376 0.040015 0.049 Uiso 0.41(3) 1 calc R U P A 2
C104 C 0.351(3) -0.081(3) 0.1210(12) 0.041(6) Uani 0.41(3) 1 d G . P A 2
H104 H 0.417121 -0.139928 0.093258 0.049 Uiso 0.41(3) 1 calc R U P A 2
C103 C 0.398(3) -0.067(3) 0.1945(12) 0.033(5) Uani 0.41(3) 1 d G . P A 2
H103 H 0.495563 -0.116243 0.215802 0.039 Uiso 0.41(3) 1 calc R U P A 2
C102 C 0.298(4) 0.021(3) 0.2360(10) 0.040(7) Uani 0.41(3) 1 d G . P A 2
H102 H 0.329939 0.030993 0.285104 0.048 Uiso 0.41(3) 1 calc R U P A 2
C101 C 0.152(4) 0.096(3) 0.2041(12) 0.031(6) Uani 0.41(3) 1 d G . P A 2

loop_
_atom_site_aniso_label
_atom_site_aniso_U_11
_atom_site_aniso_U_22
_atom_site_aniso_U_33
_atom_site_aniso_U_23
_atom_site_aniso_U_13
_atom_site_aniso_U_12
C1 0.037(7) 0.024(10) 0.045(5) 0.000(5) 0.017(5) -0.005(6)
C2 0.041(7) 0.030(9) 0.050(7) 0.000(7) 0.017(6) 0.000(6)
C3 0.040(8) 0.057(12) 0.056(7) -0.010(8) 0.012(6) 0.010(7)
C4 0.047(7) 0.049(12) 0.055(7) -0.012(8) 0.011(7) 0.002(7)
C5 0.053(8) 0.060(13) 0.052(6) -0.022(7) 0.004(6) 0.009(8)
C6 0.050(5) 0.019(9) 0.046(6) -0.004(5) 0.012(4) -0.007(5)
Br1 0.0524(6) 0.0322(6) 0.0470(6) -0.0023(4) 0.0130(4) 0.0042(4)
C7 0.055(5) 0.024(8) 0.033(6) -0.016(5) 0.007(4) -0.001(4)
C8 0.048(7) 0.034(8) 0.034(7) -0.010(5) 0.003(6) -0.005(6)
C9 0.045(8) 0.044(10) 0.065(10) 0.012(7) 0.007(7) -0.007(7)
C10 0.041(7) 0.069(12) 0.052(10) 0.021(8) -0.001(6) -0.003(7)
C11 0.048(5) 0.060(11) 0.045(11) 0.014(8) 0.001(6) 0.000(6)
C12 0.049(4) 0.050(8) 0.024(8) -0.004(6) -0.001(4) 0.002(4)
Bi1 0.0425(3) 0.0236(3) 0.0429(3) -0.00199(15) 0.00995(19) 0.00269(15)
C107 0.053(5) 0.030(11) 0.030(8) -0.004(7) 0.004(5) 0.004(5)
C108 0.056(9) 0.040(12) 0.033(10) 0.004(9) 0.001(9) 0.003(8)
C109 0.055(10) 0.045(14) 0.059(14) 0.016(10) 0.000(10) 0.002(10)
C110 0.052(10) 0.060(15) 0.052(15) 0.013(11) -0.005(9) 0.000(10)
C111 0.048(7) 0.056(13) 0.048(16) 0.008(10) -0.004(7) 0.000(8)
C112 0.049(4) 0.050(8) 0.024(8) -0.004(6) -0.001(4) 0.002(4)
Br2 0.0670(8) 0.0700(9) 0.0450(7) -0.0011(5) 0.0026(6) -0.0225(6)
C106 0.045(5) 0.022(10) 0.035(6) 0.003(5) 0.006(5) -0.005(7)
C105 0.047(9) 0.040(13) 0.033(7) -0.004(7) -0.003(6) 0.007(9)
C104 0.044(9) 0.045(14) 0.031(8) 0.002(8) 0.001(7) 0.006(8)
C103 0.038(10) 0.030(11) 0.031(8) 0.005(8) 0.003(7) -0.001(8)
C102 0.046(10) 0.037(14) 0.036(7) 0.000(8) 0.005(7) 0.004(11)
C101 0.038(9) 0.021(12) 0.034(6) 0.004(6) 0.009(5) -0.007(9)

loop_
_atom_type_symbol
_atom_type_description
_atom_type_scat_dispersion_real
_atom_type_scat_dispersion_imag
_atom_type_scat_source
C C 0.0033 0.0016 'International Tables Vol C Tables 4.2.6.8 and 6.1.1.4'
H H 0.0000 0.0000 'International Tables Vol C Tables 4.2.6.8 and 6.1.1.4'
Br Br -0.2901 2.4595 'International Tables Vol C Tables 4.2.6.8 and 6.1.1.4'
Bi Bi -4.1077 10.2566 'International Tables Vol C Tables 4.2.6.8 and 6.1.1.4'

loop_
_geom_angle_atom_site_label_1
_geom_angle_atom_site_label_2
_geom_angle_atom_site_label_3
_geom_angle
_geom_angle_site_symmetry_1
_geom_angle_site_symmetry_3
_geom_angle_publ_flag
C2 C1 C6 120.0 . . ?
C2 C1 Bi1 122.9(8) . . ?
C6 C1 Bi1 117.1(8) . . ?
C3 C2 C1 120.0 . . ?
C3 C2 H2 120.0 . . ?
C1 C2 H2 120.0 . . ?
C2 C3 C4 120.0 . . ?
C2 C3 H3 120.0 . . ?
C4 C3 H3 120.0 . . ?
C5 C4 C3 120.0 . . ?
C5 C4 H4 120.0 . . ?
C3 C4 H4 120.0 . . ?
C4 C5 C6 120.0 . . ?
C4 C5 H5 120.0 . . ?
C6 C5 H5 120.0 . . ?
C5 C6 C1 120.0 . . ?
C5 C6 C7 119.6(11) . . ?
C1 C6 C7 120.3(11) . . ?
Bi1 Br1 Bi1 105.23(3) 2 . ?
C8 C7 C12 120.0 . . ?
C8 C7 C6 120.2(11) . . ?
C12 C7 C6 119.8(11) . . ?
C9 C8 C7 120.0 . . ?
C9 C8 H8 120.0 . . ?
C7 C8 H8 120.0 . . ?
C10 C9 C8 120.0 . . ?
C10 C9 H9 120.0 . . ?
C8 C9 H9 120.0 . . ?
C9 C10 C11 120.0 . . ?
C9 C10 H10 120.0 . . ?
C11 C10 H10 120.0 . . ?
C12 C11 C10 120.0 . . ?
C12 C11 H11 120.0 . . ?
C10 C11 H11 120.0 . . ?
C11 C12 C7 120.0 . . ?
C11 C12 H12 120.0 . . ?
C7 C12 H12 120.0 . . ?
C101 Bi1 Br2 93.2(7) . . ?
C1 Bi1 Br1 90.3(7) . 2_545 ?
C1 Bi1 Br1 79.9(7) . . ?
Br1 Bi1 Br1 167.59(2) 2_545 . ?
C108 C107 C112 120.0 . . ?
C108 C107 C106 118.1(17) . . ?
C112 C107 C106 121.4(16) . . ?
C107 C108 C109 120.0 . . ?
C107 C108 H108 120.0 . . ?
C109 C108 H108 120.0 . . ?
C108 C109 C110 120.0 . . ?
C108 C109 H109 120.0 . . ?
C110 C109 H109 120.0 . . ?
C111 C110 C109 120.0 . . ?
C111 C110 H110 120.0 . . ?
C109 C110 H110 120.0 . . ?
C110 C111 C112 120.0 . . ?
C110 C111 H111 120.0 . . ?
C112 C111 H111 120.0 . . ?
C111 C112 C107 120.0 . . ?
C111 C112 H112 120.0 . . ?
C107 C112 H112 120.0 . . ?
C105 C106 C101 120.0 . . ?
C105 C106 C107 118.5(16) . . ?
C101 C106 C107 121.5(16) . . ?
C106 C105 C104 120.0 . . ?
C106 C105 H105 120.0 . . ?
C104 C105 H105 120.0 . . ?
C103 C104 C105 120.0 . . ?
C103 C104 H104 120.0 . . ?
C105 C104 H104 120.0 . . ?
C104 C103 C102 120.0 . . ?
C104 C103 H103 120.0 . . ?
C102 C103 H103 120.0 . . ?
C103 C102 C101 120.0 . . ?
C103 C102 H102 120.0 . . ?
C101 C102 H102 120.0 . . ?
C102 C101 C106 120.0 . . ?
C102 C101 Bi1 120.8(12) . . ?
C106 C101 Bi1 119.2(12) . . ?

loop_
_geom_bond_atom_site_label_1
_geom_bond_atom_site_label_2
_geom_bond_distance
_geom_bond_site_symmetry_2
_geom_bond_publ_flag
C1 C2 1.3900 . ?
C1 C6 1.3900 . ?
C1 Bi1 2.234(11) . ?
C2 C3 1.3900 . ?
C2 H2 0.9300 . ?
C3 C4 1.3900 . ?
C3 H3 0.9300 . ?
C4 C5 1.3900 . ?
C4 H4 0.9300 . ?
C5 C6 1.3900 . ?
C5 H5 0.9300 . ?
C6 C7 1.479(15) . ?
Br1 Bi1 2.7911(10) 2 ?
Br1 Bi1 3.1240(10) . ?
C7 C8 1.3900 . ?
C7 C12 1.3900 . ?
C8 C9 1.3900 . ?
C8 H8 0.9300 . ?
C9 C10 1.3900 . ?
C9 H9 0.9300 . ?
C10 C11 1.3900 . ?
C10 H10 0.9300 . ?
C11 C12 1.3900 . ?
C11 H11 0.9300 . ?
C12 H12 0.9300 . ?
Bi1 C101 2.228(17) . ?
Bi1 Br2 2.6099(13) . ?
C107 C108 1.3900 . ?
C107 C112 1.3900 . ?
C107 C106 1.51(2) . ?
C108 C109 1.3900 . ?
C108 H108 0.9300 . ?
C109 C110 1.3900 . ?
C109 H109 0.9300 . ?
C110 C111 1.3900 . ?
C110 H110 0.9300 . ?
C111 C112 1.3900 . ?
C111 H111 0.9300 . ?
C112 H112 0.9300 . ?
C106 C105 1.3900 . ?
C106 C101 1.3900 . ?
C105 C104 1.3900 . ?
C105 H105 0.9300 . ?
C104 C103 1.3900 . ?
C104 H104 0.9300 . ?
C103 C102 1.3900 . ?
C103 H103 0.9300 . ?
C102 C101 1.3900 . ?
C102 H102 0.9300 . ?

loop_
_geom_torsion_atom_site_label_1
_geom_torsion_atom_site_label_2
_geom_torsion_atom_site_label_3
_geom_torsion_atom_site_label_4
_geom_torsion
_geom_torsion_site_symmetry_1
_geom_torsion_site_symmetry_2
_geom_torsion_site_symmetry_3
_geom_torsion_site_symmetry_4
_geom_torsion_publ_flag
C6 C1 C2 C3 0.0 . . . . ?
Bi1 C1 C2 C3 -179.7(16) . . . . ?
C1 C2 C3 C4 0.0 . . . . ?
C2 C3 C4 C5 0.0 . . . . ?
C3 C4 C5 C6 0.0 . . . . ?
C4 C5 C6 C1 0.0 . . . . ?
C4 C5 C6 C7 -177.5(17) . . . . ?
C2 C1 C6 C5 0.0 . . . . ?
Bi1 C1 C6 C5 179.7(16) . . . . ?
C2 C1 C6 C7 177.4(17) . . . . ?
Bi1 C1 C6 C7 -2.8(16) . . . . ?
C5 C6 C7 C8 -52.5(19) . . . . ?
C1 C6 C7 C8 130.1(13) . . . . ?
C5 C6 C7 C12 129.2(12) . . . . ?
C1 C6 C7 C12 -48.3(17) . . . . ?
C12 C7 C8 C9 0.0 . . . . ?
C6 C7 C8 C9 -178.3(17) . . . . ?
C7 C8 C9 C10 0.0 . . . . ?
C8 C9 C10 C11 0.0 . . . . ?
C9 C10 C11 C12 0.0 . . . . ?
C10 C11 C12 C7 0.0 . . . . ?
C8 C7 C12 C11 0.0 . . . . ?
C6 C7 C12 C11 178.3(17) . . . . ?
C112 C107 C108 C109 0.0 . . . . ?
C106 C107 C108 C109 -173(2) . . . . ?
C107 C108 C109 C110 0.0 . . . . ?
C108 C109 C110 C111 0.0 . . . . ?
C109 C110 C111 C112 0.0 . . . . ?
C110 C111 C112 C107 0.0 . . . . ?
C108 C107 C112 C111 0.0 . . . . ?
C106 C107 C112 C111 172(3) . . . . ?
C108 C107 C106 C105 -61(3) . . . . ?
C112 C107 C106 C105 126.2(19) . . . . ?
C108 C107 C106 C101 116.1(18) . . . . ?
C112 C107 C106 C101 -56(2) . . . . ?
C101 C106 C105 C104 0.0 . . . . ?
C107 C106 C105 C104 177(2) . . . . ?
C106 C105 C104 C103 0.0 . . . . ?
C105 C104 C103 C102 0.0 . . . . ?
C104 C103 C102 C101 0.0 . . . . ?
C103 C102 C101 C106 0.0 . . . . ?
C103 C102 C101 Bi1 -179(2) . . . . ?
C105 C106 C101 C102 0.0 . . . . ?
C107 C106 C101 C102 -177(2) . . . . ?
C105 C106 C101 Bi1 179(2) . . . . ?
C107 C106 C101 Bi1 2(2) . . . . ?
